data_2008880
loop_
_publ_author_name
'Benniston, Andrew C.'
'Yufit, D. S.'
'Howard, Judith A. K.'

_publ_section_title
;
 Bis(hydrazinium)
 4-hydroxy-1-oxo-2<i>H</i>-phthalazine-6,7-dicarboxylate
;
_journal_issue 9
_journal_name_full 'Acta Crystallographica Section C'
_journal_page_first 1535
_journal_page_last 1536
_journal_paper_doi 10.1107/S0108270199007635
_journal_volume 55
_journal_year 1999
_chemical_formula_iupac '2N2 H5 1+, C10 H4 N2 O6 2-'
_chemical_formula_moiety '2N2 H5 1+, C10 H4 N2 O6 2-'
_chemical_formula_sum 'C10 H14 N6 O6'
_chemical_formula_weight 314.27
_chemical_name_systematic
;
 4-Hydroxy-1-oxo-2H-phthalazine-6,7-dicarboxylate bis-hydrazinium
;
_space_group_IT_number 15
_symmetry_cell_setting monoclinic
_symmetry_space_group_name_Hall '-C 2yc'
_symmetry_space_group_name_H-M 'C 1 2/c 1'
_cell_angle_alpha 90.00
_cell_angle_beta 113.62(3)
_cell_angle_gamma 90.00
_cell_formula_units_Z 8
_cell_length_a 25.300(5)
_cell_length_b 7.366(2)
_cell_length_c 14.609(3)
_cell_measurement_reflns_used 606
_cell_measurement_temperature 100(2)
_cell_measurement_theta_max 20.8
_cell_measurement_theta_min 10.2
_cell_volume 2494.4(11)
_computing_cell_refinement SMART
_computing_data_collection 'SMART (Bruker, 1998)'
_computing_data_reduction SAINT
_computing_molecular_graphics SHELX97
_computing_publication_material SHELX97
_computing_structure_refinement SHELX97
_computing_structure_solution 'SHELX97 (Sheldrick, 1997)'
_diffrn_ambient_temperature 100(2)
_diffrn_measured_fraction_theta_full 0.961
_diffrn_measured_fraction_theta_max 0.961
_diffrn_measurement_device_type 'Bruker SMART CCD'
_diffrn_measurement_method \w
_diffrn_radiation_monochromator graphite
_diffrn_radiation_source 'fine-focus sealed tube'
_diffrn_radiation_type MoK\a
_diffrn_radiation_wavelength 0.71073
_diffrn_reflns_av_R_equivalents 0.048
_diffrn_reflns_av_sigmaI/netI 0.0452
_diffrn_reflns_limit_h_max 34
_diffrn_reflns_limit_h_min -35
_diffrn_reflns_limit_k_max 10
_diffrn_reflns_limit_k_min -10
_diffrn_reflns_limit_l_max 19
_diffrn_reflns_limit_l_min -19
_diffrn_reflns_number 14694
_diffrn_reflns_theta_full 29.96
_diffrn_reflns_theta_max 29.96
_diffrn_reflns_theta_min 1.76
_diffrn_standards_decay_% 0
_exptl_absorpt_coefficient_mu 0.140
_exptl_absorpt_correction_T_max 0.996
_exptl_absorpt_correction_T_min 0.957
_exptl_absorpt_correction_type multi-scan
_exptl_absorpt_process_details '(SADABS; Sheldrick, 1996)'
_exptl_crystal_colour 'light yellow'
_exptl_crystal_density_diffrn 1.674
_exptl_crystal_density_method 'not measured'
_exptl_crystal_description plate
_exptl_crystal_F_000 1312
_exptl_crystal_size_max 0.32
_exptl_crystal_size_mid 0.18
_exptl_crystal_size_min 0.03
_refine_diff_density_max 0.392
_refine_diff_density_min -0.285
_refine_ls_extinction_method none
_refine_ls_goodness_of_fit_ref 1.035
_refine_ls_hydrogen_treatment refall
_refine_ls_matrix_type full
_refine_ls_number_parameters 255
_refine_ls_number_reflns 3496
_refine_ls_number_restraints 0
_refine_ls_restrained_S_all 1.035
_refine_ls_R_factor_all 0.077
_refine_ls_R_factor_gt 0.044
_refine_ls_shift/su_max <0.001
_refine_ls_shift/su_mean 0.000
_refine_ls_structure_factor_coef Fsqd
_refine_ls_weighting_details 'calc w = 1/[\s^2^(Fo^2^)+(0.05P)^2^+1.50P] where P = (Fo^2^+2Fc^2^)/3'
_refine_ls_weighting_scheme calc
_refine_ls_wR_factor_ref 0.107
_reflns_number_gt 2443
_reflns_number_total 3496
_reflns_threshold_expression I>2\s(I)
_cod_data_source_file cf1312.cif
_cod_data_source_block cf1312
_cod_original_cell_volume 2494.4(9)
_cod_original_sg_symbol_H-M 'C 2/c'
_cod_database_code 2008880

loop_
_symmetry_equiv_pos_as_xyz
'x, y, z'
'-x, y, -z+1/2'
'x+1/2, y+1/2, z'
'-x+1/2, y+1/2, -z+1/2'
'-x, -y, -z'
'x, -y, z-1/2'
'-x+1/2, -y+1/2, -z'
'x+1/2, -y+1/2, z-1/2'

loop_
_atom_site_label
_atom_site_fract_x
_atom_site_fract_y
_atom_site_fract_z
_atom_site_U_iso_or_equiv
_atom_site_adp_type
_atom_site_calc_flag
_atom_site_refinement_flags
_atom_site_occupancy
_atom_site_disorder_assembly
_atom_site_disorder_group
_atom_site_type_symbol
O1 -0.00189(5) 0.5182(2) 0.12520(10) 0.0230(3) Uani d . 1 . . O
O2 -0.05768(5) 1.2197(2) 0.03852(8) 0.0153(3) Uani d . 1 . . O
O3 0.17570(5) 1.2165(2) 0.41534(8) 0.0158(3) Uani d . 1 . . O
O4 0.16636(5) 1.3441(2) 0.27091(8) 0.0202(3) Uani d . 1 . . O
O5 0.22221(5) 0.8840(2) 0.33606(8) 0.0158(3) Uani d . 1 . . O
O6 0.18374(5) 0.7343(2) 0.42841(8) 0.0163(3) Uani d . 1 . . O
N2 -0.06634(6) 0.7360(2) 0.03480(10) 0.0131(3) Uani d . 1 . . N
N3 -0.07722(6) 0.9196(2) 0.01880(10) 0.0125(3) Uani d . 1 . . N
C1 -0.01663(7) 0.6922(2) 0.10370(10) 0.0132(3) Uani d . 1 . . C
C4 -0.04189(6) 1.0598(2) 0.06450(10) 0.0119(3) Uani d . 1 . . C
C5 0.05651(7) 1.1380(2) 0.19340(10) 0.0120(3) Uani d . 1 . . C
C6 0.10950(6) 1.0835(2) 0.26440(10) 0.0108(3) Uani d . 1 . . C
C7 0.12111(6) 0.8976(2) 0.28580(10) 0.0107(3) Uani d . 1 . . C
C8 0.07984(7) 0.7683(2) 0.23590(10) 0.0122(3) Uani d . 1 . . C
C9 0.02650(6) 0.8227(2) 0.16220(10) 0.0115(3) Uani d . 1 . . C
C10 0.01443(6) 1.0079(2) 0.14180(10) 0.0111(3) Uani d . 1 . . C
C11 0.15408(6) 1.2256(2) 0.32110(10) 0.0120(3) Uani d . 1 . . C
C12 0.18035(7) 0.8343(2) 0.35720(10) 0.0116(3) Uani d . 1 . . C
N1S -0.19450(6) 0.9460(2) -0.13580(10) 0.0155(3) Uani d . 1 . . N
N2S -0.23278(6) 1.0031(2) -0.08900(10) 0.0148(3) Uani d . 1 . . N
N3S 0.16132(6) 0.3690(2) 0.62170(10) 0.0175(3) Uani d . 1 . . N
N4S 0.16930(6) 0.4841(2) 0.54740(10) 0.0144(3) Uani d . 1 . . N
H1O -0.0250(10) 0.444(4) 0.090(2) 0.051(8) Uiso d . 1 . . H
H3N -0.1100(10) 0.944(3) -0.024(2) 0.025(6) Uiso d . 1 . . H
H5 0.0487(9) 1.261(3) 0.1800(10) 0.021(5) Uiso d . 1 . . H
H8 0.0874(8) 0.643(3) 0.2500(10) 0.017(5) Uiso d . 1 . . H
H11S -0.1990(10) 1.028(3) -0.183(2) 0.036(6) Uiso d . 1 . . H
H12S -0.2110(10) 0.848(3) -0.169(2) 0.030(6) Uiso d . 1 . . H
H21S -0.2670(10) 1.063(3) -0.137(2) 0.034(6) Uiso d . 1 . . H
H22S -0.2450(10) 0.898(3) -0.060(2) 0.043(7) Uiso d . 1 . . H
H23S -0.2125(9) 1.090(3) -0.035(2) 0.030(6) Uiso d . 1 . . H
H31S 0.1255(9) 0.314(3) 0.5880(10) 0.020(5) Uiso d . 1 . . H
H32S 0.1590(10) 0.448(3) 0.670(2) 0.031(6) Uiso d . 1 . . H
H41S 0.1697(9) 0.403(3) 0.496(2) 0.028(6) Uiso d . 1 . . H
H42S 0.1400(10) 0.575(3) 0.522(2) 0.032(6) Uiso d . 1 . . H
H43S 0.2070(10) 0.540(3) 0.580(2) 0.030(6) Uiso d . 1 . . H

loop_
_atom_site_aniso_label
_atom_site_aniso_U_11
_atom_site_aniso_U_22
_atom_site_aniso_U_33
_atom_site_aniso_U_12
_atom_site_aniso_U_13
_atom_site_aniso_U_23
O1 0.0166(6) 0.0093(6) 0.0287(7) -0.0006(5) -0.0060(5) -0.0021(5)
O2 0.0129(5) 0.0114(6) 0.0161(6) 0.0001(4) 0.0000(4) 0.0016(4)
O3 0.0175(6) 0.0153(6) 0.0115(5) -0.0015(5) 0.0024(5) -0.0013(4)
O4 0.0197(6) 0.0194(6) 0.0165(6) -0.0069(5) 0.0020(5) 0.0032(5)
O5 0.0117(5) 0.0190(6) 0.0151(6) -0.0004(5) 0.0036(4) 0.0011(5)
O6 0.0142(5) 0.0170(6) 0.0146(6) 0.0009(5) 0.0025(4) 0.0042(5)
N2 0.0123(6) 0.0107(6) 0.0142(6) 0.0006(5) 0.0030(5) 0.0000(5)
N3 0.0099(6) 0.0103(6) 0.0134(6) 0.0010(5) 0.0005(5) 0.0010(5)
C1 0.0119(7) 0.0116(8) 0.0141(7) -0.0009(6) 0.0031(6) -0.0010(6)
C4 0.0100(7) 0.0150(8) 0.0100(7) 0.0004(6) 0.0032(6) 0.0002(6)
C5 0.0127(7) 0.0107(8) 0.0119(7) 0.0000(6) 0.0041(6) 0.0005(6)
C6 0.0118(7) 0.0119(7) 0.0088(7) -0.0016(6) 0.0044(6) -0.0008(6)
C7 0.0099(7) 0.0129(8) 0.0091(7) 0.0009(6) 0.0034(6) -0.0001(6)
C8 0.0120(7) 0.0113(8) 0.0122(7) 0.0008(6) 0.0037(6) 0.0003(6)
C9 0.0111(7) 0.0115(7) 0.0120(7) 0.0002(6) 0.0046(6) 0.0000(6)
C10 0.0104(6) 0.0128(8) 0.0095(7) 0.0013(6) 0.0032(6) -0.0001(6)
C11 0.0086(7) 0.0119(7) 0.0135(7) 0.0004(6) 0.0021(6) -0.0010(6)
C12 0.0106(7) 0.0107(7) 0.0109(7) 0.0000(6) 0.0017(6) -0.0031(6)
N1S 0.0146(6) 0.0167(7) 0.0148(7) -0.0003(6) 0.0056(6) 0.0004(6)
N2S 0.0127(6) 0.0155(7) 0.0144(7) 0.0010(6) 0.0035(5) -0.0010(6)
N3S 0.0202(7) 0.0169(7) 0.0144(7) -0.0056(6) 0.0057(6) 0.0008(6)
N4S 0.0140(6) 0.0136(7) 0.0135(7) -0.0003(6) 0.0034(5) 0.0015(6)

loop_
_atom_type_symbol
_atom_type_description
_atom_type_scat_dispersion_real
_atom_type_scat_dispersion_imag
_atom_type_scat_source
C C 0.0033 0.0016 'International Tables Vol C Tables 4.2.6.8 and 6.1.1.4'
H H 0.0000 0.0000 'International Tables Vol C Tables 4.2.6.8 and 6.1.1.4'
N N 0.0061 0.0033 'International Tables Vol C Tables 4.2.6.8 and 6.1.1.4'
O O 0.0106 0.0060 'International Tables Vol C Tables 4.2.6.8 and 6.1.1.4'

loop_
_geom_angle_atom_site_label_1
_geom_angle_atom_site_label_2
_geom_angle_atom_site_label_3
_geom_angle
C1 N2 N3 116.10(10)
C4 N3 N2 128.00(10)
N2 C1 O1 120.90(10)
N2 C1 C9 124.0(2)
O1 C1 C9 115.10(10)
O2 C4 N3 120.00(10)
O2 C4 C10 124.80(10)
N3 C4 C10 115.20(10)
C6 C5 C10 120.1(2)
C5 C6 C7 120.00(10)
C5 C6 C11 119.60(10)
C7 C6 C11 120.40(10)
C8 C7 C6 120.40(10)
C8 C7 C12 118.70(10)
C6 C7 C12 120.80(10)
C7 C8 C9 119.8(2)
C10 C9 C8 120.00(10)
C10 C9 C1 118.10(10)
C8 C9 C1 121.9(2)
C9 C10 C5 119.60(10)
C9 C10 C4 118.50(10)
C5 C10 C4 121.8(2)
O4 C11 O3 124.9(2)
O4 C11 C6 117.70(10)
O3 C11 C6 117.40(10)
O6 C12 O5 125.90(10)
O6 C12 C7 118.30(10)
O5 C12 C7 115.70(10)

loop_
_geom_bond_atom_site_label_1
_geom_bond_atom_site_label_2
_geom_bond_site_symmetry_2
_geom_bond_distance
_geom_bond_publ_flag
O1 C1 . 1.336(2) ?
O2 C4 . 1.253(2) ?
O3 C11 . 1.264(2) ?
O4 C11 . 1.256(2) ?
O5 C12 . 1.270(2) ?
O6 C12 . 1.249(2) ?
N2 C1 . 1.298(2) ?
N2 N3 . 1.381(2) ?
N3 C4 . 1.354(2) ?
C1 C9 . 1.449(2) ?
C4 C10 . 1.470(2) ?
C5 C6 . 1.386(2) ?
C5 C10 . 1.406(2) ?
C6 C7 . 1.409(2) ?
C6 C11 . 1.518(2) ?
C7 C8 . 1.385(2) ?
C7 C12 . 1.516(2) ?
C8 C9 . 1.406(2) ?
C9 C10 . 1.404(2) ?
N1S N2S . 1.454(2) ?
N3S N4S . 1.454(2) ?

loop_
_cod_related_entry_id
_cod_related_entry_database
_cod_related_entry_code
1 ChemSpider 21105767
